data_2107246
loop_
_publ_author_name
'Zoer, H.'
'Wagner, A.J.'

_publ_section_title
;
 The crystal structure of compounds with (N-P)n rings. IX.
 Octabromocyclotetraphosphazene, N4 P4 Br8
;
_journal_name_full 'Acta Crystallographica B (24,1968-38,1982)'
_journal_page_first 252
_journal_page_last 257
_journal_volume 28
_journal_year 1972
_chemical_formula_sum 'Br8 N4 P4'
_chemical_name_systematic 'N4 P4 Br8'
_space_group_IT_number 86
_symmetry_space_group_name_Hall '-P 4bc'
_symmetry_space_group_name_H-M 'P 42/n :2'
_cell_angle_alpha 90
_cell_angle_beta 90
_cell_angle_gamma 90
_cell_formula_units_Z 2
_cell_length_a 11.187
_cell_length_b 11.187
_cell_length_c 6.189
_cell_volume 774.547
_citation_journal_id_ASTM ACBCAR
_cod_data_source_file Zoer_ACBCAR_1972_1689.cif
_cod_data_source_block Br8N4P4
_cod_database_code 2107246

loop_
_symmetry_equiv_pos_as_xyz
x,y,z
-y,x+1/2,z+1/2
-x+1/2,-y+1/2,z
y+1/2,-x,z+1/2
-x,-y,-z
y,-x-1/2,-z-1/2
x-1/2,y-1/2,-z
-y-1/2,x,-z-1/2

loop_
_atom_site_label
_atom_site_type_symbol
_atom_site_fract_x
_atom_site_fract_y
_atom_site_fract_z
_atom_site_occupancy
_atom_site_U_iso_or_equiv
N1 N-3 0.117 0.1597 0.1701 1 0.0
Br2 Br-1 0.193 -0.0966 0.1657 1 0.0
Br1 Br-1 0.1413 0.0551 0.6359 1 0.0
P1 P+5 0.2049 0.0807 0.3086 1 0.0
